data_2017884
loop_
_publ_author_name
'Wang, Zi-Liang'
'Wei, Lin-heng'
'Li, Ming-Xue'

_publ_section_title
;
 A three-dimensional framework in 2,2'-biimidazolium
 bis(2,2'-biimidazole-\k^2^<i>N</i>,<i>N</i>')bis(biphenyl-2,4'-dicarboxylato-\k<i>O</i>)manganese(II)
 hexahydrate
;
_journal_coeditor_code FG3201
_journal_issue 12
_journal_name_full 'Acta Crystallographica Section C'
_journal_page_first m387
_journal_page_last m390
_journal_paper_doi 10.1107/S0108270110046743
_journal_volume 66
_journal_year 2010
_chemical_formula_iupac '(C6 H8 N4) [Mn (C14 H8 O4)2 (C6 H6 N4)2], 6H2 O'
_chemical_formula_moiety 'C6 H8 N4 2+, C40 H28 Mn N8 O8 2-, 6(H2 O)'
_chemical_formula_sum 'C46 H48 Mn N12 O14'
_chemical_formula_weight 1047.90
_chemical_name_systematic
;
2,2'-biimidazolium
bis(2,2'-biimidazole-\k^2^<i>N</i>,<i>N</i>')bis(biphenyl-
2,4'-dicarboxylato-\k<i>O</i>)manganese(II) hexahydrate
;
_space_group_IT_number 2
_symmetry_cell_setting triclinic
_symmetry_space_group_name_Hall '-P 1'
_symmetry_space_group_name_H-M 'P -1'
_atom_sites_solution_hydrogens geom
_atom_sites_solution_primary direct
_atom_sites_solution_secondary difmap
_audit_creation_method SHELXL-97
_cell_angle_alpha 81.310(2)
_cell_angle_beta 76.2690(10)
_cell_angle_gamma 85.7930(10)
_cell_formula_units_Z 1
_cell_length_a 7.2780(10)
_cell_length_b 11.977(2)
_cell_length_c 14.2680(10)
_cell_measurement_reflns_used 3188
_cell_measurement_temperature 296(2)
_cell_measurement_theta_max 26.83
_cell_measurement_theta_min 2.88
_cell_volume 1193.4(3)
_computing_cell_refinement 'SMART (Bruker, 2001)'
_computing_data_collection 'SMART (Bruker, 2001)'
_computing_data_reduction 'SAINT-Plus (Bruker, 2001)'
_computing_molecular_graphics 'PLATON (Spek, 2009)'
_computing_publication_material 'PLATON (Spek, 2009)'
_computing_structure_refinement 'SHELXL97 (Sheldrick, 2008)'
_computing_structure_solution 'SHELXS97 (Sheldrick, 2008)'
_diffrn_ambient_temperature 296(2)
_diffrn_measured_fraction_theta_full 0.988
_diffrn_measured_fraction_theta_max 0.988
_diffrn_measurement_device_type 'Bruker SMART APEX CCD area-detector'
_diffrn_measurement_method '0.3\% wide \w exposures'
_diffrn_radiation_monochromator graphite
_diffrn_radiation_source 'fine-focus sealed tube'
_diffrn_radiation_type MoK\a
_diffrn_radiation_wavelength 0.71073
_diffrn_reflns_av_R_equivalents 0.0253
_diffrn_reflns_av_sigmaI/netI 0.0415
_diffrn_reflns_limit_h_max 8
_diffrn_reflns_limit_h_min -8
_diffrn_reflns_limit_k_max 14
_diffrn_reflns_limit_k_min -12
_diffrn_reflns_limit_l_max 17
_diffrn_reflns_limit_l_min -17
_diffrn_reflns_number 8661
_diffrn_reflns_theta_full 26.00
_diffrn_reflns_theta_max 26.00
_diffrn_reflns_theta_min 2.11
_exptl_absorpt_coefficient_mu 0.358
_exptl_absorpt_correction_T_max 0.9319
_exptl_absorpt_correction_T_min 0.9003
_exptl_absorpt_correction_type multi-scan
_exptl_absorpt_process_details '(SADABS; Sheldrick, 2003)'
_exptl_crystal_colour colorless
_exptl_crystal_density_diffrn 1.458
_exptl_crystal_density_method 'not measured'
_exptl_crystal_description block
_exptl_crystal_F_000 545
_exptl_crystal_size_max 0.30
_exptl_crystal_size_mid 0.20
_exptl_crystal_size_min 0.20
_refine_diff_density_max 0.393
_refine_diff_density_min -0.295
_refine_ls_extinction_method none
_refine_ls_goodness_of_fit_ref 1.047
_refine_ls_hydrogen_treatment mixed
_refine_ls_matrix_type full
_refine_ls_number_parameters 361
_refine_ls_number_reflns 4629
_refine_ls_number_restraints 13
_refine_ls_restrained_S_all 1.046
_refine_ls_R_factor_all 0.0573
_refine_ls_R_factor_gt 0.0467
_refine_ls_shift/su_max 0.007
_refine_ls_shift/su_mean 0.000
_refine_ls_structure_factor_coef Fsqd
_refine_ls_weighting_details 'calc w=1/[\s^2^(Fo^2^)+(0.0565P)^2^+0.1622P] where P=(Fo^2^+2Fc^2^)/3'
_refine_ls_weighting_scheme calc
_refine_ls_wR_factor_gt 0.1116
_refine_ls_wR_factor_ref 0.1171
_reflns_number_gt 3821
_reflns_number_total 4629
_reflns_threshold_expression I>2\s(I)
_cod_data_source_file fg3201.cif
_cod_data_source_block I
_cod_original_sg_symbol_Hall '-p 1'
_cod_database_code 2017884
_cod_database_fobs_code 2017884

loop_
_symmetry_equiv_pos_as_xyz
'x, y, z'
'-x, -y, -z'

loop_
_atom_site_type_symbol
_atom_site_label
_atom_site_fract_x
_atom_site_fract_y
_atom_site_fract_z
_atom_site_U_iso_or_equiv
_atom_site_adp_type
_atom_site_calc_flag
_atom_site_refinement_flags
_atom_site_occupancy
_atom_site_disorder_assembly
_atom_site_disorder_group
Mn Mn1 0.5000 0.5000 0.5000 0.03364(16) Uani d S 1 . .
C C1 0.4427(3) 0.29449(18) 0.75308(14) 0.0292(5) Uani d . 1 . .
C C2 0.5717(3) 0.20347(19) 0.74058(16) 0.0352(5) Uani d . 1 . .
H H2 0.5682 0.1575 0.6941 0.042 Uiso calc R 1 . .
C C3 0.7053(3) 0.1801(2) 0.79630(17) 0.0406(6) Uani d . 1 . .
H H3 0.7928 0.1201 0.7859 0.049 Uiso calc R 1 . .
C C4 0.7084(3) 0.2456(2) 0.86688(17) 0.0425(6) Uani d . 1 . .
H H4 0.7981 0.2304 0.9044 0.051 Uiso calc R 1 . .
C C5 0.5772(3) 0.3344(2) 0.88177(17) 0.0397(6) Uani d . 1 . .
H H5 0.5784 0.3774 0.9308 0.048 Uiso calc R 1 . .
C C6 0.4431(3) 0.36170(18) 0.82558(15) 0.0308(5) Uani d . 1 . .
C C7 0.3037(3) 0.45626(19) 0.84833(14) 0.0316(5) Uani d . 1 . .
C C8 0.1115(3) 0.44612(19) 0.85409(15) 0.0336(5) Uani d . 1 . .
H H8 0.0694 0.3792 0.8424 0.040 Uiso calc R 1 . .
C C9 -0.0172(3) 0.5340(2) 0.87693(15) 0.0364(5) Uani d . 1 . .
H H9 -0.1441 0.5267 0.8782 0.044 Uiso calc R 1 . .
C C10 0.0410(3) 0.6330(2) 0.89794(15) 0.0367(5) Uani d . 1 . .
C C11 0.2315(3) 0.6426(2) 0.89566(17) 0.0423(6) Uani d . 1 . .
H H11 0.2718 0.7077 0.9116 0.051 Uiso calc R 1 . .
C C12 0.3607(3) 0.5561(2) 0.86996(17) 0.0413(6) Uani d . 1 . .
H H12 0.4880 0.5645 0.8670 0.050 Uiso calc R 1 . .
C C13 0.3122(3) 0.31918(19) 0.68379(15) 0.0310(5) Uani d . 1 . .
C C14 -0.0952(4) 0.7290(2) 0.92210(17) 0.0438(6) Uani d . 1 . .
C C15 0.1806(3) 0.52812(18) 0.40259(14) 0.0286(5) Uani d . 1 . .
C C16 0.1258(3) 0.3878(2) 0.33330(16) 0.0389(5) Uani d . 1 . .
H H16 0.0711 0.3421 0.3010 0.047 Uiso calc R 1 . .
C C17 0.2846(3) 0.3637(2) 0.36640(16) 0.0387(5) Uani d . 1 . .
H H17 0.3594 0.2976 0.3603 0.046 Uiso calc R 1 . .
C C18 0.1729(3) 0.63278(18) 0.44231(14) 0.0295(5) Uani d . 1 . .
C C19 0.1060(3) 0.8022(2) 0.48165(17) 0.0411(6) Uani d . 1 . .
H H19 0.0496 0.8737 0.4881 0.049 Uiso calc R 1 . .
C C20 0.2565(3) 0.7564(2) 0.51653(17) 0.0398(6) Uani d . 1 . .
H H20 0.3211 0.7921 0.5518 0.048 Uiso calc R 1 . .
N N1 0.3193(2) 0.45164(15) 0.41056(13) 0.0330(4) Uani d . 1 . .
N N2 0.0607(3) 0.49215(17) 0.35628(13) 0.0345(4) Uani d D 1 . .
H H2A -0.047(3) 0.525(2) 0.3532(17) 0.041 Uiso d D 1 . .
N N3 0.2994(2) 0.64961(15) 0.49209(13) 0.0331(4) Uani d . 1 . .
N N4 0.0535(3) 0.72228(16) 0.43500(13) 0.0343(4) Uani d D 1 . .
H H4A -0.041(3) 0.730(2) 0.4037(16) 0.041 Uiso d D 1 . .
O O1 0.3027(2) 0.41793(13) 0.63916(10) 0.0361(4) Uani d . 1 . .
O O2 0.2191(3) 0.23966(14) 0.67405(13) 0.0503(5) Uani d . 1 . .
O O3 -0.2451(3) 0.73693(19) 0.89000(15) 0.0751(7) Uani d . 1 . .
O O4 -0.0595(3) 0.79671(16) 0.97303(16) 0.0659(6) Uani d . 1 . .
O O5 0.2590(3) 0.02831(18) 0.61516(15) 0.0621(5) Uani d D 1 . .
H H5WA 0.158(4) -0.005(3) 0.645(2) 0.093 Uiso d D 1 . .
H H5WB 0.254(5) 0.089(2) 0.637(2) 0.093 Uiso d D 1 . .
O O6 0.3681(3) 0.0717(2) 0.40715(17) 0.0725(6) Uani d D 1 . .
H H6WA 0.470(4) 0.042(3) 0.391(3) 0.109 Uiso d D 1 . .
H H6WB 0.326(5) 0.064(3) 0.4655(18) 0.109 Uiso d D 1 . .
O O7 -0.0874(4) -0.0748(2) 0.69952(18) 0.0794(7) Uani d D 1 . .
H H7WA -0.095(6) -0.125(3) 0.743(3) 0.119 Uiso d D 1 . .
H H7WB -0.176(5) -0.075(4) 0.671(3) 0.119 Uiso d D 1 . .
N N5 -0.2979(3) 0.95417(19) 1.05509(16) 0.0478(5) Uani d D 1 . .
H H5A -0.225(4) 0.902(2) 1.0233(19) 0.057 Uiso d D 1 . .
N N6 -0.5122(3) 1.08372(18) 1.09946(14) 0.0474(5) Uani d D 1 . .
H H6A -0.601(3) 1.137(2) 1.100(2) 0.057 Uiso d D 1 . .
C C21 -0.4536(3) 1.0093(2) 1.03718(16) 0.0394(5) Uani d . 1 . .
C C22 -0.2575(4) 0.9935(2) 1.1320(2) 0.0580(7) Uani d . 1 . .
H H22 -0.1564 0.9695 1.1604 0.070 Uiso calc R 1 . .
C C23 -0.3897(4) 1.0733(2) 1.15938(19) 0.0563(7) Uani d . 1 . .
H H23 -0.3967 1.1145 1.2105 0.068 Uiso calc R 1 . .

loop_
_atom_site_aniso_label
_atom_site_aniso_U_11
_atom_site_aniso_U_22
_atom_site_aniso_U_33
_atom_site_aniso_U_12
_atom_site_aniso_U_13
_atom_site_aniso_U_23
Mn1 0.0289(3) 0.0328(3) 0.0428(3) 0.0028(2) -0.0173(2) -0.0040(2)
C1 0.0252(11) 0.0287(12) 0.0324(11) -0.0018(9) -0.0067(8) 0.0000(9)
C2 0.0354(12) 0.0331(13) 0.0368(12) 0.0026(10) -0.0083(10) -0.0057(9)
C3 0.0313(12) 0.0372(14) 0.0500(14) 0.0088(10) -0.0099(10) 0.0004(11)
C4 0.0348(13) 0.0472(15) 0.0492(14) 0.0020(11) -0.0211(11) -0.0017(11)
C5 0.0397(13) 0.0425(14) 0.0415(13) -0.0006(11) -0.0176(10) -0.0076(10)
C6 0.0275(11) 0.0300(12) 0.0346(11) -0.0001(9) -0.0077(9) -0.0026(9)
C7 0.0327(12) 0.0330(12) 0.0305(11) 0.0023(10) -0.0094(9) -0.0071(9)
C8 0.0357(12) 0.0340(13) 0.0325(11) 0.0002(10) -0.0084(9) -0.0082(9)
C9 0.0312(12) 0.0462(15) 0.0323(11) 0.0027(11) -0.0076(9) -0.0085(10)
C10 0.0414(13) 0.0386(14) 0.0282(11) 0.0085(11) -0.0059(9) -0.0072(9)
C11 0.0468(14) 0.0346(14) 0.0475(14) -0.0002(11) -0.0112(11) -0.0129(11)
C12 0.0352(13) 0.0433(15) 0.0485(14) 0.0002(11) -0.0114(11) -0.0137(11)
C13 0.0269(11) 0.0357(13) 0.0308(11) 0.0061(9) -0.0077(9) -0.0078(9)
C14 0.0471(15) 0.0435(15) 0.0376(13) 0.0089(12) -0.0045(11) -0.0093(11)
C15 0.0261(11) 0.0320(12) 0.0274(10) 0.0003(9) -0.0080(8) -0.0005(9)
C16 0.0461(14) 0.0365(14) 0.0390(12) -0.0026(11) -0.0159(10) -0.0104(10)
C17 0.0458(14) 0.0322(13) 0.0399(12) 0.0052(11) -0.0134(10) -0.0082(10)
C18 0.0258(11) 0.0311(12) 0.0303(10) 0.0002(9) -0.0065(8) -0.0010(9)
C19 0.0444(14) 0.0289(13) 0.0531(14) 0.0071(11) -0.0159(11) -0.0119(11)
C20 0.0403(13) 0.0355(14) 0.0482(13) 0.0005(11) -0.0162(11) -0.0118(11)
N1 0.0312(10) 0.0320(10) 0.0378(10) 0.0038(8) -0.0127(8) -0.0058(8)
N2 0.0305(10) 0.0386(11) 0.0373(10) 0.0018(9) -0.0138(8) -0.0061(8)
N3 0.0309(10) 0.0317(11) 0.0384(10) 0.0003(8) -0.0114(8) -0.0057(8)
N4 0.0311(10) 0.0338(11) 0.0404(10) 0.0069(8) -0.0144(8) -0.0071(8)
O1 0.0331(8) 0.0357(9) 0.0383(8) 0.0045(7) -0.0108(7) 0.0003(7)
O2 0.0554(11) 0.0363(10) 0.0725(12) 0.0003(8) -0.0392(9) -0.0108(8)
O3 0.0744(14) 0.0890(17) 0.0790(14) 0.0460(12) -0.0431(12) -0.0484(12)
O4 0.0537(12) 0.0519(12) 0.0996(16) 0.0137(10) -0.0199(11) -0.0376(12)
O5 0.0658(13) 0.0545(13) 0.0696(14) 0.0069(11) -0.0170(11) -0.0224(11)
O6 0.0737(16) 0.0703(16) 0.0713(14) 0.0191(12) -0.0182(12) -0.0106(12)
O7 0.0814(17) 0.0829(18) 0.0743(16) -0.0044(14) -0.0163(13) -0.0135(12)
N5 0.0463(13) 0.0429(13) 0.0512(13) 0.0096(10) -0.0083(10) -0.0070(10)
N6 0.0610(15) 0.0371(13) 0.0402(11) 0.0090(10) -0.0056(10) -0.0074(10)
C21 0.0440(14) 0.0328(13) 0.0357(12) 0.0041(11) -0.0018(10) -0.0019(10)
C22 0.0630(19) 0.0538(18) 0.0602(17) -0.0018(15) -0.0241(14) -0.0015(14)
C23 0.078(2) 0.0498(18) 0.0430(14) -0.0079(16) -0.0156(14) -0.0083(12)

loop_
_atom_type_symbol
_atom_type_description
_atom_type_scat_dispersion_real
_atom_type_scat_dispersion_imag
_atom_type_scat_source
C C 0.0033 0.0016 'International Tables Vol C Tables 4.2.6.8 and 6.1.1.4'
H H 0.0000 0.0000 'International Tables Vol C Tables 4.2.6.8 and 6.1.1.4'
N N 0.0061 0.0033 'International Tables Vol C Tables 4.2.6.8 and 6.1.1.4'
O O 0.0106 0.0060 'International Tables Vol C Tables 4.2.6.8 and 6.1.1.4'
Mn Mn 0.3368 0.7283 'International Tables Vol C Tables 4.2.6.8 and 6.1.1.4'

loop_
_geom_angle_atom_site_label_1
_geom_angle_atom_site_label_2
_geom_angle_atom_site_label_3
_geom_angle_site_symmetry_1
_geom_angle_site_symmetry_3
_geom_angle
_geom_angle_publ_flag
N1 Mn1 N1 2_666 . 180.0000(10) ?
N1 Mn1 N3 2_666 . 102.44(6) ?
N1 Mn1 N3 . . 77.56(6) ?
N1 Mn1 N3 2_666 2_666 77.56(6) ?
N1 Mn1 N3 . 2_666 102.44(6) ?
N3 Mn1 N3 . 2_666 180.0 ?
N1 Mn1 O1 2_666 . 88.98(6) ?
N1 Mn1 O1 . . 91.02(6) ?
N3 Mn1 O1 . . 90.76(6) ?
N3 Mn1 O1 2_666 . 89.24(6) ?
N1 Mn1 O1 2_666 2_666 91.02(6) ?
N1 Mn1 O1 . 2_666 88.98(6) ?
N3 Mn1 O1 . 2_666 89.24(6) ?
N3 Mn1 O1 2_666 2_666 90.76(6) ?
O1 Mn1 O1 . 2_666 180.0 ?
C2 C1 C6 . . 119.65(18) ?
C2 C1 C13 . . 117.41(18) ?
C6 C1 C13 . . 122.89(19) ?
C3 C2 C1 . . 121.0(2) ?
C3 C2 H2 . . 119.5 ?
C1 C2 H2 . . 119.5 ?
C4 C3 C2 . . 119.9(2) ?
C4 C3 H3 . . 120.0 ?
C2 C3 H3 . . 120.0 ?
C3 C4 C5 . . 119.5(2) ?
C3 C4 H4 . . 120.3 ?
C5 C4 H4 . . 120.3 ?
C4 C5 C6 . . 122.1(2) ?
C4 C5 H5 . . 119.0 ?
C6 C5 H5 . . 119.0 ?
C5 C6 C1 . . 117.8(2) ?
C5 C6 C7 . . 118.59(19) ?
C1 C6 C7 . . 123.54(18) ?
C12 C7 C8 . . 118.0(2) ?
C12 C7 C6 . . 120.44(19) ?
C8 C7 C6 . . 121.51(19) ?
C9 C8 C7 . . 120.9(2) ?
C9 C8 H8 . . 119.5 ?
C7 C8 H8 . . 119.5 ?
C8 C9 C10 . . 120.6(2) ?
C8 C9 H9 . . 119.7 ?
C10 C9 H9 . . 119.7 ?
C9 C10 C11 . . 119.0(2) ?
C9 C10 C14 . . 121.4(2) ?
C11 C10 C14 . . 119.6(2) ?
C12 C11 C10 . . 120.3(2) ?
C12 C11 H11 . . 119.8 ?
C10 C11 H11 . . 119.8 ?
C11 C12 C7 . . 121.1(2) ?
C11 C12 H12 . . 119.4 ?
C7 C12 H12 . . 119.4 ?
O2 C13 O1 . . 123.64(19) ?
O2 C13 C1 . . 117.65(19) ?
O1 C13 C1 . . 118.71(19) ?
O4 C14 O3 . . 123.1(2) ?
O4 C14 C10 . . 119.3(2) ?
O3 C14 C10 . . 117.6(2) ?
N1 C15 N2 . . 110.84(19) ?
N1 C15 C18 . . 120.31(18) ?
N2 C15 C18 . . 128.84(19) ?
C17 C16 N2 . . 106.68(19) ?
C17 C16 H16 . . 126.7 ?
N2 C16 H16 . . 126.7 ?
C16 C17 N1 . . 109.5(2) ?
C16 C17 H17 . . 125.2 ?
N1 C17 H17 . . 125.2 ?
N3 C18 N4 . . 111.61(19) ?
N3 C18 C15 . . 119.72(19) ?
N4 C18 C15 . . 128.65(18) ?
C20 C19 N4 . . 106.3(2) ?
C20 C19 H19 . . 126.9 ?
N4 C19 H19 . . 126.9 ?
C19 C20 N3 . . 110.0(2) ?
C19 C20 H20 . . 125.0 ?
N3 C20 H20 . . 125.0 ?
C15 N1 C17 . . 105.58(17) ?
C15 N1 Mn1 . . 111.58(14) ?
C17 N1 Mn1 . . 142.39(15) ?
C15 N2 C16 . . 107.38(18) ?
C15 N2 H2A . . 123.4(16) ?
C16 N2 H2A . . 128.2(16) ?
C18 N3 C20 . . 104.95(18) ?
C18 N3 Mn1 . . 110.58(14) ?
C20 N3 Mn1 . . 144.43(15) ?
C18 N4 C19 . . 107.17(18) ?
C18 N4 H4A . . 126.6(15) ?
C19 N4 H4A . . 126.2(15) ?
C13 O1 Mn1 . . 128.94(14) ?
H5WA O5 H5WB . . 107(3) ?
H6WA O6 H6WB . . 113(3) ?
H7WA O7 H7WB . . 111(3) ?
C21 N5 C22 . . 107.7(2) ?
C21 N5 H5A . . 129.3(18) ?
C22 N5 H5A . . 122.9(18) ?
C21 N6 C23 . . 107.0(2) ?
C21 N6 H6A . . 129.5(19) ?
C23 N6 H6A . . 123.0(19) ?
N5 C21 N6 . . 109.6(2) ?
N5 C21 C21 . 2_477 125.3(3) ?
N6 C21 C21 . 2_477 125.1(3) ?
C23 C22 N5 . . 107.5(3) ?
C23 C22 H22 . . 126.2 ?
N5 C22 H22 . . 126.2 ?
C22 C23 N6 . . 108.2(2) ?
C22 C23 H23 . . 125.9 ?
N6 C23 H23 . . 125.9 ?

loop_
_geom_bond_atom_site_label_1
_geom_bond_atom_site_label_2
_geom_bond_site_symmetry_2
_geom_bond_distance
_geom_bond_publ_flag
Mn1 N1 2_666 2.1966(17) ?
Mn1 N1 . 2.1966(17) ?
Mn1 N3 . 2.2334(18) ?
Mn1 N3 2_666 2.2334(18) ?
Mn1 O1 . 2.2879(15) ?
Mn1 O1 2_666 2.2879(15) ?
C1 C2 . 1.390(3) ?
C1 C6 . 1.404(3) ?
C1 C13 . 1.511(3) ?
C2 C3 . 1.384(3) ?
C2 H2 . 0.9300 ?
C3 C4 . 1.372(3) ?
C3 H3 . 0.9300 ?
C4 C5 . 1.383(3) ?
C4 H4 . 0.9300 ?
C5 C6 . 1.395(3) ?
C5 H5 . 0.9300 ?
C6 C7 . 1.484(3) ?
C7 C12 . 1.393(3) ?
C7 C8 . 1.395(3) ?
C8 C9 . 1.381(3) ?
C8 H8 . 0.9300 ?
C9 C10 . 1.384(3) ?
C9 H9 . 0.9300 ?
C10 C11 . 1.392(3) ?
C10 C14 . 1.489(3) ?
C11 C12 . 1.379(3) ?
C11 H11 . 0.9300 ?
C12 H12 . 0.9300 ?
C13 O2 . 1.251(3) ?
C13 O1 . 1.261(3) ?
C14 O4 . 1.246(3) ?
C14 O3 . 1.272(3) ?
C15 N1 . 1.326(3) ?
C15 N2 . 1.341(3) ?
C15 C18 . 1.444(3) ?
C16 C17 . 1.346(3) ?
C16 N2 . 1.363(3) ?
C16 H16 . 0.9300 ?
C17 N1 . 1.373(3) ?
C17 H17 . 0.9300 ?
C18 N3 . 1.332(3) ?
C18 N4 . 1.337(3) ?
C19 C20 . 1.355(3) ?
C19 N4 . 1.368(3) ?
C19 H19 . 0.9300 ?
C20 N3 . 1.371(3) ?
C20 H20 . 0.9300 ?
N2 H2A . 0.862(19) ?
N4 H4A . 0.901(19) ?
O5 H5WA . 0.85(2) ?
O5 H5WB . 0.83(2) ?
O6 H6WA . 0.79(2) ?
O6 H6WB . 0.81(2) ?
O7 H7WA . 0.79(2) ?
O7 H7WB . 0.84(2) ?
N5 C21 . 1.327(3) ?
N5 C22 . 1.357(3) ?
N5 H5A . 0.89(2) ?
N6 C21 . 1.330(3) ?
N6 C23 . 1.362(3) ?
N6 H6A . 0.87(2) ?
C21 C21 2_477 1.437(5) ?
C22 C23 . 1.338(4) ?
C22 H22 . 0.9300 ?
C23 H23 . 0.9300 ?

loop_
_geom_hbond_atom_site_label_D
_geom_hbond_atom_site_label_H
_geom_hbond_atom_site_label_A
_geom_hbond_site_symmetry_A
_geom_hbond_distance_DH
_geom_hbond_distance_HA
_geom_hbond_distance_DA
_geom_hbond_angle_DHA
N2 H2A O1 2_566 0.862(19) 1.92(2) 2.771(2) 172(2)
N4 H4A O2 2_566 0.901(19) 1.88(2) 2.772(2) 172(2)
O5 H5WA O7 . 0.85(2) 1.96(2) 2.810(3) 173(4)
O5 H5WB O2 . 0.83(2) 1.94(2) 2.760(3) 171(4)
O6 H6WA O5 2_656 0.79(2) 2.08(3) 2.851(3) 165(4)
O6 H6WB O5 . 0.81(2) 2.06(2) 2.861(3) 171(4)
O7 H7WB O6 2_556 0.84(2) 1.98(2) 2.818(3) 175(4)
N5 H5A O4 . 0.89(2) 1.79(2) 2.676(3) 172(3)
N6 H6A O3 2_477 0.87(2) 1.82(2) 2.678(3) 169(3)
